data_7050580
loop_
_publ_author_name
'Sendor, Dorota'
'Hilder, Matthias'
'Juestel, Thomas'
'Junk, Peter C.'
'Kynast, Ulrich H.'

_publ_section_title
;
 One dimensional energy transfer in lanthanoid picolinates. Correlation
 of structure and spectroscopy
;
_journal_issue 7
_journal_name_full 'New Journal of Chemistry'
_journal_page_first 1070
_journal_paper_doi 10.1039/b302499g
_journal_volume 27
_journal_year 2003
_chemical_formula_sum 'C48 H38 Gd2 N8 Na2 O19'
_chemical_formula_weight 1391.34
_chemical_name_common 'Gd picolinate'
_space_group_IT_number 179
_symmetry_cell_setting hexagonal
_symmetry_space_group_name_Hall 'P 65 2 (0 0 1)'
_symmetry_space_group_name_H-M 'P 65 2 2'
_atom_sites_solution_hydrogens geom
_atom_sites_solution_primary direct
_atom_sites_solution_secondary difmap
_audit_creation_method SHELXL-97
_cell_angle_alpha 90.00
_cell_angle_beta 90.00
_cell_angle_gamma 120.00
_cell_formula_units_Z 6
_cell_length_a 12.5721(9)
_cell_length_b 12.5721(9)
_cell_length_c 60.565(6)
_cell_measurement_temperature 296(2)
_cell_volume 8290.3(12)
_computing_cell_refinement 'SAINT (Bruker, 1998)'
_computing_data_collection 'SMART (Bruker, 1998)'
_computing_data_reduction 'SAINT (Bruker, 1998)'
_computing_molecular_graphics 'X-Seed (Barbour, 1999)'
_computing_publication_material 'CIFTAB (Sheldrick, 1997)'
_computing_structure_refinement 'SHELXL-97 (Sheldrick, 1997)'
_computing_structure_solution 'SHELXS-97 (Sheldrick, 1990)'
_diffrn_ambient_temperature 296(2)
_diffrn_measured_fraction_theta_full 0.997
_diffrn_measured_fraction_theta_max 0.997
_diffrn_measurement_device_type 'Bruker SMART 1000 CCD diffractometer'
_diffrn_measurement_method 'omega scans'
_diffrn_radiation_monochromator graphite
_diffrn_radiation_source 'fine-focus sealed tube'
_diffrn_radiation_type MoK\a
_diffrn_radiation_wavelength 0.71073
_diffrn_reflns_av_R_equivalents 0.1133
_diffrn_reflns_av_sigmaI/netI 0.0388
_diffrn_reflns_limit_h_max 13
_diffrn_reflns_limit_h_min -11
_diffrn_reflns_limit_k_max 13
_diffrn_reflns_limit_k_min -13
_diffrn_reflns_limit_l_max 66
_diffrn_reflns_limit_l_min -67
_diffrn_reflns_number 36905
_diffrn_reflns_theta_full 23.29
_diffrn_reflns_theta_max 23.29
_diffrn_reflns_theta_min 1.87
_diffrn_standards_decay_% 0.0
_exptl_absorpt_coefficient_mu 2.474
_exptl_absorpt_correction_T_max 0.5767
_exptl_absorpt_correction_T_min 0.5240
_exptl_absorpt_correction_type multi-scan
_exptl_absorpt_process_details SADABS
_exptl_crystal_density_diffrn 1.672
_exptl_crystal_density_method 'not measured'
_exptl_crystal_F_000 4104
_exptl_crystal_size_max 0.30
_exptl_crystal_size_mid 0.30
_exptl_crystal_size_min 0.25
_refine_diff_density_max 1.511
_refine_diff_density_min -1.032
_refine_diff_density_rms 0.184
_refine_ls_abs_structure_details 'Flack H D (1983), Acta Cryst. A39, 876-881'
_refine_ls_abs_structure_Flack 0.06(5)
_refine_ls_extinction_coef 0.0034(3)
_refine_ls_extinction_expression Fc^*^=kFc[1+0.001xFc^2^\l^3^/sin(2\q)]^-1/4^
_refine_ls_extinction_method SHELXL
_refine_ls_goodness_of_fit_ref 1.366
_refine_ls_hydrogen_treatment mixed
_refine_ls_matrix_type full
_refine_ls_number_parameters 358
_refine_ls_number_reflns 3966
_refine_ls_number_restraints 168
_refine_ls_restrained_S_all 1.347
_refine_ls_R_factor_all 0.0823
_refine_ls_R_factor_gt 0.0815
_refine_ls_shift/su_max 0.000
_refine_ls_shift/su_mean 0.000
_refine_ls_structure_factor_coef Fsqd
_refine_ls_weighting_details 'calc w=1/[\s^2^(Fo^2^)+(0.0343P)^2^+172.9696P] where P=(Fo^2^+2Fc^2^)/3'
_refine_ls_weighting_scheme calc
_refine_ls_wR_factor_gt 0.1822
_refine_ls_wR_factor_ref 0.1825
_reflns_number_gt 3942
_reflns_number_total 3966
_reflns_threshold_expression >2sigma(I)
_cod_data_source_file b302499g.txt
_cod_data_source_block pj209new.CIF
_cod_original_sg_symbol_H-M P6522
_cod_database_code 7050580

loop_
_symmetry_equiv_pos_as_xyz
'x, y, z'
'x-y, x, z+5/6'
'-y, x-y, z+2/3'
'-x, -y, z+1/2'
'-x+y, -x, z+1/3'
'y, -x+y, z+1/6'
'x-y, -y, -z'
'-x, -x+y, -z+1/3'
'y, x, -z+2/3'
'-y, -x, -z+1/6'
'-x+y, y, -z+1/2'
'x, x-y, -z+5/6'

loop_
_atom_site_label
_atom_site_type_symbol
_atom_site_fract_x
_atom_site_fract_y
_atom_site_fract_z
_atom_site_U_iso_or_equiv
_atom_site_adp_type
_atom_site_occupancy
_atom_site_symmetry_multiplicity
_atom_site_calc_flag
_atom_site_refinement_flags
_atom_site_disorder_assembly
_atom_site_disorder_group
Gd1 Gd 0.09767(7) 0.52825(7) 0.003990(13) 0.0277(3) Uani 1 1 d . . .
Na1 Na 0.3831(8) 0.5868(9) -0.03484(14) 0.054(2) Uani 1 1 d . . .
O1 O 0.0770(15) 0.9230(15) 0.0833 0.123(12) Uani 1 2 d S . .
O1W O 0.340(2) 0.508(2) -0.0694(3) 0.091(6) Uani 1 1 d . . .
O8A O -0.0747(11) 0.3470(11) 0.01908(19) 0.035(3) Uani 1 1 d . . .
O8B O 0.2880(9) 0.5190(10) 0.00337(16) 0.025(2) Uani 1 1 d . . .
O8C O 0.0195(11) 0.5977(11) 0.03222(19) 0.035(3) Uani 1 1 d . . .
O8D O 0.2122(12) 0.6137(12) -0.0280(2) 0.040(3) Uani 1 1 d . . .
O9A O -0.2300(13) 0.1584(14) 0.0170(3) 0.065(5) Uani 1 1 d . . .
O9B O -0.0739(9) 0.4769(11) -0.0189(2) 0.040(3) Uani 1 1 d . . .
O9C O 0.0416(13) 0.7137(14) 0.0618(2) 0.053(4) Uani 1 1 d . . .
O9D O 0.298(2) 0.750(2) -0.0554(3) 0.102(8) Uani 1 1 d . . .
N1A N 0.0316(14) 0.3219(14) -0.0171(2) 0.035(3) Uani 1 1 d U . .
N1B N 0.1626(15) 0.4666(16) 0.0407(3) 0.041(4) Uani 1 1 d U . .
N1C N 0.2566(14) 0.7303(15) 0.0228(3) 0.040(4) Uani 1 1 d U . .
N1D N 0.0921(13) 0.7243(13) -0.0123(2) 0.032(3) Uani 1 1 d U . .
C2A C 0.083(2) 0.313(2) -0.0360(4) 0.059(6) Uani 1 1 d U . .
H2A H 0.1573 0.3811 -0.0411 0.071 Uiso 1 1 calc R . .
C2B C 0.100(2) 0.435(2) 0.0600(4) 0.056(6) Uani 1 1 d U . .
H2B H 0.0207 0.4262 0.0601 0.068 Uiso 1 1 calc R . .
C2C C 0.374(2) 0.7978(18) 0.0168(3) 0.045(5) Uani 1 1 d U . .
H2C H 0.4035 0.7725 0.0046 0.054 Uiso 1 1 calc R . .
C2D C 0.0278(18) 0.7753(18) -0.0061(3) 0.044(5) Uani 1 1 d U . .
H2D H -0.0125 0.7508 0.0078 0.053 Uiso 1 1 calc R . .
C3A C 0.030(2) 0.205(2) -0.0482(4) 0.065(6) Uani 1 1 d U . .
H3A H 0.0678 0.1990 -0.0613 0.078 Uiso 1 1 calc R . .
C3B C 0.144(2) 0.413(2) 0.0798(4) 0.061(6) Uani 1 1 d U . .
H3B H 0.0950 0.3895 0.0928 0.074 Uiso 1 1 calc R . .
C3C C 0.4530(19) 0.902(2) 0.0280(3) 0.054(5) Uani 1 1 d U . .
H3C H 0.5362 0.9499 0.0234 0.064 Uiso 1 1 calc R . .
C3D C 0.014(3) 0.859(3) -0.0175(5) 0.078(8) Uani 1 1 d U . .
H3D H -0.0331 0.8920 -0.0117 0.093 Uiso 1 1 calc R . .
C4A C -0.077(2) 0.109(2) -0.0410(4) 0.060(6) Uani 1 1 d U . .
H4A H -0.1162 0.0346 -0.0492 0.072 Uiso 1 1 calc R . .
C4B C 0.262(2) 0.428(2) 0.0797(4) 0.063(6) Uani 1 1 d U . .
H4B H 0.2976 0.4183 0.0929 0.076 Uiso 1 1 calc R . .
C4C C 0.412(2) 0.937(2) 0.0454(4) 0.072(7) Uani 1 1 d U . .
H4C H 0.4658 1.0105 0.0532 0.086 Uiso 1 1 calc R . .
C4D C 0.071(3) 0.895(3) -0.0380(4) 0.070(7) Uani 1 1 d U . .
H4D H 0.0613 0.9539 -0.0463 0.084 Uiso 1 1 calc R . .
C5A C -0.1264(18) 0.1207(17) -0.0223(3) 0.044(5) Uani 1 1 d U . .
H5A H -0.1998 0.0528 -0.0168 0.053 Uiso 1 1 calc R . .
C5B C 0.325(2) 0.457(2) 0.0602(4) 0.055(6) Uani 1 1 d U . .
H5B H 0.4029 0.4617 0.0594 0.066 Uiso 1 1 calc R . .
C5C C 0.292(2) 0.867(2) 0.0520(4) 0.062(6) Uani 1 1 d U . .
H5C H 0.2623 0.8884 0.0647 0.074 Uiso 1 1 calc R . .
C5D C 0.142(2) 0.847(2) -0.0468(4) 0.053(6) Uani 1 1 d U . .
H5D H 0.1820 0.8697 -0.0607 0.063 Uiso 1 1 calc R . .
C6A C -0.0740(17) 0.2262(16) -0.0112(3) 0.033(4) Uani 1 1 d U . .
C6B C 0.2766(17) 0.4794(18) 0.0417(3) 0.038(4) Uani 1 1 d U . .
C6C C 0.2164(19) 0.7651(18) 0.0398(3) 0.045(5) Uani 1 1 d U . .
C6D C 0.146(2) 0.761(2) -0.0321(4) 0.052(5) Uani 1 1 d U . .
C7A C -0.1333(14) 0.2427(15) 0.0098(3) 0.025(4) Uani 1 1 d U . .
C7B C -0.1682(17) 0.4913(18) -0.0186(3) 0.039(5) Uani 1 1 d U . .
C7C C 0.0811(17) 0.6850(17) 0.0450(3) 0.033(4) Uani 1 1 d U . .
C7D C 0.222(2) 0.703(2) -0.0394(4) 0.060(6) Uani 1 1 d U . .

loop_
_atom_site_aniso_label
_atom_site_aniso_U_11
_atom_site_aniso_U_22
_atom_site_aniso_U_33
_atom_site_aniso_U_23
_atom_site_aniso_U_13
_atom_site_aniso_U_12
Gd1 0.0223(5) 0.0273(5) 0.0352(5) 0.0009(3) 0.0027(3) 0.0138(4)
Na1 0.033(4) 0.077(6) 0.062(5) 0.000(5) -0.002(4) 0.035(4)
O1 0.10(2) 0.10(2) 0.17(3) 0.00(2) 0.00(2) 0.06(2)
O1W 0.147(18) 0.102(16) 0.063(10) 0.000(11) -0.006(11) 0.091(15)
O8A 0.028(7) 0.031(7) 0.039(6) 0.002(5) 0.000(5) 0.010(6)
O8B 0.019(5) 0.037(6) 0.020(5) -0.007(5) -0.007(5) 0.015(5)
O8C 0.031(7) 0.038(7) 0.039(7) -0.012(6) 0.008(5) 0.018(6)
O8D 0.042(7) 0.045(8) 0.048(7) 0.030(6) 0.019(6) 0.034(6)
O9A 0.031(8) 0.047(9) 0.091(12) -0.009(8) -0.003(8) -0.001(7)
O9B 0.008(6) 0.049(7) 0.067(8) 0.011(6) -0.004(5) 0.017(6)
O9C 0.051(9) 0.063(9) 0.041(7) -0.008(7) 0.007(7) 0.025(8)
O9D 0.17(2) 0.111(17) 0.073(12) 0.054(12) 0.075(14) 0.102(16)
N1A 0.042(7) 0.030(7) 0.030(6) 0.000(6) 0.006(5) 0.017(5)
N1B 0.036(7) 0.045(7) 0.052(7) -0.003(6) 0.008(6) 0.027(6)
N1C 0.026(7) 0.040(7) 0.055(7) -0.011(6) 0.003(6) 0.018(6)
N1D 0.028(6) 0.023(6) 0.040(6) -0.004(5) 0.000(5) 0.009(5)
C2A 0.052(9) 0.058(10) 0.068(10) 0.002(7) 0.010(8) 0.028(8)
C2B 0.048(9) 0.064(10) 0.059(9) 0.006(7) 0.003(7) 0.029(7)
C2C 0.049(9) 0.040(8) 0.052(8) 0.000(7) -0.002(7) 0.026(7)
C2D 0.045(8) 0.046(8) 0.043(8) -0.001(7) 0.001(7) 0.023(7)
C3A 0.065(10) 0.066(10) 0.067(10) -0.011(8) 0.005(8) 0.035(8)
C3B 0.057(9) 0.064(10) 0.066(10) 0.006(8) 0.006(7) 0.033(8)
C3C 0.039(8) 0.057(9) 0.066(8) -0.001(7) 0.004(7) 0.025(7)
C3D 0.079(11) 0.077(11) 0.089(12) -0.003(8) 0.012(8) 0.049(9)
C4A 0.060(10) 0.053(9) 0.072(10) -0.013(8) -0.007(8) 0.032(8)
C4B 0.057(9) 0.069(10) 0.066(9) 0.005(8) -0.004(7) 0.033(8)
C4C 0.068(10) 0.064(10) 0.081(10) -0.007(8) -0.002(8) 0.031(8)
C4D 0.076(11) 0.068(10) 0.075(10) 0.005(8) 0.002(8) 0.042(8)
C5A 0.047(8) 0.034(8) 0.059(8) -0.004(7) 0.011(7) 0.027(7)
C5B 0.053(9) 0.060(10) 0.060(9) 0.009(7) -0.005(7) 0.034(7)
C5C 0.055(10) 0.059(10) 0.065(9) -0.009(7) 0.002(8) 0.024(7)
C5D 0.058(9) 0.051(9) 0.051(9) 0.013(7) 0.007(7) 0.028(7)
C6A 0.036(6) 0.030(6) 0.039(6) 0.004(4) 0.001(4) 0.021(4)
C6B 0.040(8) 0.032(7) 0.038(7) 0.000(6) 0.005(6) 0.017(6)
C6C 0.044(8) 0.045(8) 0.047(8) -0.004(7) -0.005(7) 0.024(7)
C6D 0.050(9) 0.043(9) 0.054(9) 0.014(7) -0.006(7) 0.018(7)
C7A 0.025(5) 0.024(5) 0.030(5) 0.008(4) -0.009(4) 0.016(4)
C7B 0.030(8) 0.039(8) 0.048(8) 0.004(7) 0.004(7) 0.016(6)
C7C 0.035(8) 0.037(8) 0.035(7) -0.003(6) 0.003(6) 0.025(6)
C7D 0.066(10) 0.063(10) 0.056(9) 0.006(7) 0.010(8) 0.035(8)

loop_
_atom_type_symbol
_atom_type_description
_atom_type_scat_dispersion_real
_atom_type_scat_dispersion_imag
_atom_type_scat_source
C C 0.0033 0.0016 'International Tables Vol C Tables 4.2.6.8 and 6.1.1.4'
H H 0.0000 0.0000 'International Tables Vol C Tables 4.2.6.8 and 6.1.1.4'
N N 0.0061 0.0033 'International Tables Vol C Tables 4.2.6.8 and 6.1.1.4'
O O 0.0106 0.0060 'International Tables Vol C Tables 4.2.6.8 and 6.1.1.4'
Na Na 0.0362 0.0249 'International Tables Vol C Tables 4.2.6.8 and 6.1.1.4'
Gd Gd -0.1653 3.9035 'International Tables Vol C Tables 4.2.6.8 and 6.1.1.4'

loop_
_geom_angle_atom_site_label_1
_geom_angle_atom_site_label_2
_geom_angle_atom_site_label_3
_geom_angle
_geom_angle_site_symmetry_1
_geom_angle_site_symmetry_3
_geom_angle_publ_flag
O8D Gd1 O8C 135.3(4) . . ?
O8D Gd1 O9B 84.7(4) . . ?
O8C Gd1 O9B 91.9(4) . . ?
O8D Gd1 O8A 143.9(5) . . ?
O8C Gd1 O8A 74.3(4) . . ?
O9B Gd1 O8A 72.4(4) . . ?
O8D Gd1 O8B 67.5(4) . . ?
O8C Gd1 O8B 128.9(4) . . ?
O9B Gd1 O8B 139.1(4) . . ?
O8A Gd1 O8B 113.5(4) . . ?
O8D Gd1 N1C 85.3(5) . . ?
O8C Gd1 N1C 64.8(4) . . ?
O9B Gd1 N1C 132.7(5) . . ?
O8A Gd1 N1C 130.7(4) . . ?
O8B Gd1 N1C 76.1(4) . . ?
O8D Gd1 N1B 129.1(4) . . ?
O8C Gd1 N1B 75.1(4) . . ?
O9B Gd1 N1B 142.5(5) . . ?
O8A Gd1 N1B 70.3(5) . . ?
O8B Gd1 N1B 62.8(4) . . ?
N1C Gd1 N1B 73.4(5) . . ?
O8D Gd1 N1A 82.4(5) . . ?
O8C Gd1 N1A 137.5(4) . . ?
O9B Gd1 N1A 69.6(4) . . ?
O8A Gd1 N1A 63.8(4) . . ?
O8B Gd1 N1A 77.3(4) . . ?
N1C Gd1 N1A 153.3(5) . . ?
N1B Gd1 N1A 96.4(5) . . ?
O8D Gd1 N1D 64.2(4) . . ?
O8C Gd1 N1D 73.7(4) . . ?
O9B Gd1 N1D 66.2(4) . . ?
O8A Gd1 N1D 125.7(5) . . ?
O8B Gd1 N1D 120.7(4) . . ?
N1C Gd1 N1D 67.8(5) . . ?
N1B Gd1 N1D 137.7(5) . . ?
N1A Gd1 N1D 125.9(4) . . ?
O8D Gd1 Na1 148.4(3) . 7_565 ?
O8C Gd1 Na1 42.3(3) . 7_565 ?
O9B Gd1 Na1 65.5(3) . 7_565 ?
O8A Gd1 Na1 36.7(3) . 7_565 ?
O8B Gd1 Na1 143.1(3) . 7_565 ?
N1C Gd1 Na1 106.9(4) . 7_565 ?
N1B Gd1 Na1 82.5(4) . 7_565 ?
N1A Gd1 Na1 95.8(4) . 7_565 ?
N1D Gd1 Na1 93.0(3) . 7_565 ?
O8D Gd1 Na1 31.2(3) . . ?
O8C Gd1 Na1 148.8(3) . . ?
O9B Gd1 Na1 108.3(3) . . ?
O8A Gd1 Na1 133.8(3) . . ?
O8B Gd1 Na1 37.0(3) . . ?
N1C Gd1 Na1 84.1(3) . . ?
N1B Gd1 Na1 99.7(3) . . ?
N1A Gd1 Na1 73.1(3) . . ?
N1D Gd1 Na1 92.7(3) . . ?
Na1 Gd1 Na1 168.84(3) 7_565 . ?
O1W Na1 O8A 120.5(7) . 7_665 ?
O1W Na1 O8D 100.7(7) . . ?
O8A Na1 O8D 137.3(6) 7_665 . ?
O1W Na1 O8B 136.4(7) . . ?
O8A Na1 O8B 89.0(4) 7_665 . ?
O8D Na1 O8B 65.4(4) . . ?
O1W Na1 O8C 77.1(6) . 7_665 ?
O8A Na1 O8C 70.4(4) 7_665 7_665 ?
O8D Na1 O8C 134.7(6) . 7_665 ?
O8B Na1 O8C 85.0(5) . 7_665 ?
O1W Na1 O9D 80.0(7) . . ?
O8A Na1 O9D 125.9(7) 7_665 . ?
O8D Na1 O9D 47.2(5) . . ?
O8B Na1 O9D 109.7(5) . . ?
O8C Na1 O9D 156.8(6) 7_665 . ?
O1W Na1 C7D 93.1(7) . . ?
O8A Na1 C7D 133.6(7) 7_665 . ?
O8D Na1 C7D 23.1(5) . . ?
O8B Na1 C7D 85.9(5) . . ?
O8C Na1 C7D 154.1(6) 7_665 . ?
O9D Na1 C7D 24.4(5) . . ?
O1W Na1 C7A 134.0(7) . 7_665 ?
O8A Na1 C7A 22.1(4) 7_665 7_665 ?
O8D Na1 C7A 117.3(6) . 7_665 ?
O8B Na1 C7A 85.4(4) . 7_665 ?
O8C Na1 C7A 91.9(4) 7_665 7_665 ?
O9D Na1 C7A 106.8(7) . 7_665 ?
C7D Na1 C7A 111.5(6) . 7_665 ?
O1W Na1 Gd1 110.3(6) . 7_665 ?
O8A Na1 Gd1 37.5(3) 7_665 7_665 ?
O8D Na1 Gd1 138.0(4) . 7_665 ?
O8B Na1 Gd1 72.6(3) . 7_665 ?
O8C Na1 Gd1 37.4(3) 7_665 7_665 ?
O9D Na1 Gd1 163.1(6) . 7_665 ?
C7D Na1 Gd1 155.6(5) . 7_665 ?
C7A Na1 Gd1 56.4(3) 7_665 7_665 ?
O1W Na1 Gd1 117.5(6) . . ?
O8A Na1 Gd1 120.0(4) 7_665 . ?
O8D Na1 Gd1 30.6(3) . . ?
O8B Na1 Gd1 35.4(3) . . ?
O8C Na1 Gd1 110.3(4) 7_665 . ?
O9D Na1 Gd1 77.3(4) . . ?
C7D Na1 Gd1 52.9(5) . . ?
C7A Na1 Gd1 108.3(4) 7_665 . ?
Gd1 Na1 Gd1 107.7(2) 7_665 . ?
C7A O8A Na1 113.4(10) . 7_565 ?
C7A O8A Gd1 126.3(10) . . ?
Na1 O8A Gd1 105.8(5) 7_565 . ?
C7B O8B Gd1 127.4(11) 7_665 . ?
C7B O8B Na1 123.5(11) 7_665 . ?
Gd1 O8B Na1 107.7(4) . . ?
C7C O8C Gd1 126.0(11) . . ?
C7C O8C Na1 131.8(11) . 7_565 ?
Gd1 O8C Na1 100.3(4) . 7_565 ?
C7D O8D Gd1 128.6(13) . . ?
C7D O8D Na1 109.6(14) . . ?
Gd1 O8D Na1 118.2(5) . . ?
C7B O9B Gd1 137.1(13) . . ?
C7D O9D Na1 78.9(14) . . ?
C6A N1A C2A 117.4(17) . . ?
C6A N1A Gd1 116.4(11) . . ?
C2A N1A Gd1 124.8(14) . . ?
C2B N1B C6B 114.8(17) . . ?
C2B N1B Gd1 126.9(13) . . ?
C6B N1B Gd1 117.9(12) . . ?
C6C N1C C2C 119.2(17) . . ?
C6C N1C Gd1 115.9(12) . . ?
C2C N1C Gd1 124.9(13) . . ?
C2D N1D C6D 114.7(18) . . ?
C2D N1D Gd1 130.2(13) . . ?
C6D N1D Gd1 113.8(13) . . ?
N1A C2A C3A 121(2) . . ?
N1B C2B C3B 125(2) . . ?
N1C C2C C3C 121(2) . . ?
N1D C2D C3D 126(2) . . ?
C4A C3A C2A 119(2) . . ?
C2B C3B C4B 118(2) . . ?
C4C C3C C2C 119(2) . . ?
C2D C3D C4D 118(2) . . ?
C5A C4A C3A 119(2) . . ?
C5B C4B C3B 118(2) . . ?
C3C C4C C5C 120(2) . . ?
C3D C4D C5D 122(2) . . ?
C6A C5A C4A 121(2) . . ?
C4B C5B C6B 120(2) . . ?
C6C C5C C4C 118(2) . . ?
C4D C5D C6D 111(2) . . ?
N1A C6A C5A 122.8(16) . . ?
N1A C6A C7A 116.0(15) . . ?
C5A C6A C7A 121.3(16) . . ?
N1B C6B C5B 124.2(18) . . ?
N1B C6B C7B 112.1(16) . 7_665 ?
C5B C6B C7B 123.4(18) . 7_665 ?
N1C C6C C5C 122(2) . . ?
N1C C6C C7C 115.6(16) . . ?
C5C C6C C7C 122.3(18) . . ?
N1D C6D C5D 128(2) . . ?
N1D C6D C7D 115.1(18) . . ?
C5D C6D C7D 117(2) . . ?
O9A C7A O8A 123.3(16) . . ?
O9A C7A C6A 121.0(16) . . ?
O8A C7A C6A 115.7(14) . . ?
O9A C7A Na1 85.5(12) . 7_565 ?
O8A C7A Na1 44.5(8) . 7_565 ?
C6A C7A Na1 145.5(10) . 7_565 ?
O8B C7B O9B 127.7(18) 7_565 . ?
O8B C7B C6B 118.4(16) 7_565 7_565 ?
O9B C7B C6B 113.9(16) . 7_565 ?
O8C C7C O9C 126.3(17) . . ?
O8C C7C C6C 117.1(15) . . ?
O9C C7C C6C 116.6(16) . . ?
O8D C7D O9D 123(2) . . ?
O8D C7D C6D 117.0(19) . . ?
O9D C7D C6D 120(2) . . ?
O8D C7D Na1 47.3(11) . . ?
O9D C7D Na1 76.7(15) . . ?
C6D C7D Na1 158.1(15) . . ?

loop_
_geom_bond_atom_site_label_1
_geom_bond_atom_site_label_2
_geom_bond_distance
_geom_bond_site_symmetry_2
_geom_bond_publ_flag
Gd1 O8D 2.333(12) . ?
Gd1 O8C 2.347(11) . ?
Gd1 O9B 2.365(10) . ?
Gd1 O8A 2.405(11) . ?
Gd1 O8B 2.453(10) . ?
Gd1 N1C 2.582(16) . ?
Gd1 N1B 2.615(16) . ?
Gd1 N1A 2.627(14) . ?
Gd1 N1D 2.689(15) . ?
Gd1 Na1 3.803(8) 7_565 ?
Gd1 Na1 4.038(8) . ?
Na1 O1W 2.26(2) . ?
Na1 O8A 2.363(15) 7_665 ?
Na1 O8D 2.373(14) . ?
Na1 O8B 2.548(13) . ?
Na1 O8C 2.602(15) 7_665 ?
Na1 O9D 3.02(2) . ?
Na1 C7D 3.04(3) . ?
Na1 C7A 3.095(19) 7_665 ?
Na1 Gd1 3.803(8) 7_665 ?
O8A C7A 1.27(2) . ?
O8A Na1 2.363(15) 7_565 ?
O8B C7B 1.18(2) 7_665 ?
O8C C7C 1.24(2) . ?
O8C Na1 2.602(15) 7_565 ?
O8D C7D 1.27(3) . ?
O9A C7A 1.23(2) . ?
O9B C7B 1.29(2) . ?
O9C C7C 1.27(2) . ?
O9D C7D 1.28(3) . ?
N1A C6A 1.32(2) . ?
N1A C2A 1.35(3) . ?
N1B C2B 1.35(3) . ?
N1B C6B 1.36(2) . ?
N1C C6C 1.31(2) . ?
N1C C2C 1.34(3) . ?
N1D C2D 1.31(2) . ?
N1D C6D 1.34(3) . ?
C2A C3A 1.38(3) . ?
C2B C3B 1.40(3) . ?
C2C C3C 1.36(3) . ?
C2D C3D 1.33(3) . ?
C3A C4A 1.35(3) . ?
C3B C4B 1.41(3) . ?
C3C C4C 1.34(3) . ?
C3D C4D 1.39(4) . ?
C4A C5A 1.34(3) . ?
C4B C5B 1.37(3) . ?
C4C C5C 1.37(3) . ?
C4D C5D 1.41(3) . ?
C5A C6A 1.33(3) . ?
C5B C6B 1.37(3) . ?
C5C C6C 1.37(3) . ?
C5D C6D 1.42(3) . ?
C6A C7A 1.54(2) . ?
C6B C7B 1.56(3) 7_665 ?
C6C C7C 1.51(3) . ?
C6D C7D 1.53(3) . ?
C7A Na1 3.095(19) 7_565 ?
C7B O8B 1.18(2) 7_565 ?
C7B C6B 1.56(3) 7_565 ?
